data_4347683
loop_
_publ_author_name
'Zwettler, Niklas'
'Schachner, J\"org A'
'Belaj, Ferdinand'
'M\"osch-Zanetti, Nadia C'

_publ_section_title
;
 Oxidorhenium(V) Complexes with Tetradentate Iminophenolate Ligands:
 Influence of Ligand Flexibility on the Coordination Motif and
 Oxygen-Atom-Transfer Activity.
;
_journal_issue 12
_journal_name_full 'Inorganic chemistry'
_journal_page_first 5973
_journal_page_last 5982
_journal_paper_doi 10.1021/acs.inorgchem.6b00466
_journal_volume 55
_journal_year 2016
_chemical_compound_source 'synthetical product'
_chemical_formula_moiety 'C36 H46 Cl N2 O3 Re'
_chemical_formula_sum 'C36 H46 Cl N2 O3 Re'
_chemical_formula_weight 776.40
_chemical_name_common
; trans chloro-oxo-[2,2'-{1,2-phenylenebis[nitrilo(E)methylyli-
dene]}bis(4,6-di-tert-butyl-phenolato)-N,N',O,O']-rhenium(V)
;
_chemical_name_systematic
; trans chloro-oxo-[2,2'-{1,2-phenylenebis[nitrilo(E)methylyli-
dene]}bis(4,6-di-tert-butyl-phenolato)-N,N',O,O']-rhenium(V)
;
_space_group_crystal_system orthorhombic
_space_group_IT_number 61
_space_group_name_Hall '-P 2ac 2ab'
_space_group_name_H-M_alt 'P b c a'
_atom_sites_solution_hydrogens geom
_atom_sites_solution_primary direct
_atom_sites_solution_secondary difmap
_audit_creation_method 'manual edited SHELXL-2014/6.cif file'
_cell_angle_alpha 90
_cell_angle_beta 90
_cell_angle_gamma 90
_cell_formula_units_Z 8
_cell_length_a 10.8495(8)
_cell_length_b 20.5248(16)
_cell_length_c 30.165(3)
_cell_measurement_reflns_used 4250
_cell_measurement_temperature 100(2)
_cell_measurement_theta_max 26.24
_cell_measurement_theta_min 2.52
_cell_volume 6717.3(10)
_computing_cell_refinement 'Bruker SAINT'
_computing_data_collection 'Bruker APEX2'
_computing_data_reduction 'Bruker SAINT'
_computing_molecular_graphics 'modified ORTEP (Johnson, 1965)'
_computing_publication_material 'SHELXL-2014/6 (Sheldrick, 2014)'
_computing_structure_refinement 'SHELXL-2014/6 (Sheldrick, 2014)'
_computing_structure_solution 'SHELXS-97 (Sheldrick, 2008)'
_diffrn_ambient_temperature 100(2)
_diffrn_measured_fraction_theta_full 0.997
_diffrn_measured_fraction_theta_max 0.997
_diffrn_measurement_device_type 'Bruker APEX-II CCD'
_diffrn_measurement_method '\f and \w scans'
_diffrn_radiation_monochromator graphite
_diffrn_radiation_source 'fine-focus sealed tube'
_diffrn_radiation_type MoK\a
_diffrn_radiation_wavelength 0.71073
_diffrn_reflns_av_R_equivalents 0.0556
_diffrn_reflns_av_unetI/netI 0.1407
_diffrn_reflns_Laue_measured_fraction_full 0.997
_diffrn_reflns_Laue_measured_fraction_max 0.997
_diffrn_reflns_limit_h_max 13
_diffrn_reflns_limit_h_min -6
_diffrn_reflns_limit_k_max 25
_diffrn_reflns_limit_k_min -17
_diffrn_reflns_limit_l_max 29
_diffrn_reflns_limit_l_min -37
_diffrn_reflns_number 17726
_diffrn_reflns_point_group_measured_fraction_full 0.997
_diffrn_reflns_point_group_measured_fraction_max 0.997
_diffrn_reflns_theta_full 26.00
_diffrn_reflns_theta_max 26.00
_diffrn_reflns_theta_min 2.70
_exptl_absorpt_coefficient_mu 3.735
_exptl_absorpt_correction_T_max 1.000
_exptl_absorpt_correction_T_min 0.715
_exptl_absorpt_correction_type multi-scan
_exptl_absorpt_process_details 'Bruker (2001). SADABS. Bruker AXS Inc., Madison, Wisconsin, USA.'
_exptl_crystal_colour red
_exptl_crystal_density_diffrn 1.535
_exptl_crystal_description plate
_exptl_crystal_F_000 3136
_exptl_crystal_size_max 0.250
_exptl_crystal_size_mid 0.170
_exptl_crystal_size_min 0.040
_refine_diff_density_max 1.425
_refine_diff_density_min -2.776
_refine_diff_density_rms 0.138
_refine_ls_extinction_method none
_refine_ls_goodness_of_fit_ref 1.029
_refine_ls_hydrogen_treatment refU
_refine_ls_matrix_type full
_refine_ls_number_parameters 324
_refine_ls_number_reflns 6588
_refine_ls_number_restraints 9
_refine_ls_restrained_S_all 1.028
_refine_ls_R_factor_all 0.1301
_refine_ls_R_factor_gt 0.0661
_refine_ls_shift/su_max 0.001
_refine_ls_shift/su_mean 0.000
_refine_ls_structure_factor_coef Fsqd
_refine_ls_weighting_details 'w=1/[\s^2^(Fo^2^)+(0.0201P)^2^+3.9893P] where P=(Fo^2^+2Fc^2^)/3'
_refine_ls_weighting_scheme calc
_refine_ls_wR_factor_gt 0.1071
_refine_ls_wR_factor_ref 0.1172
_reflns_Friedel_coverage 0.000
_reflns_number_gt 3731
_reflns_number_total 6588
_reflns_threshold_expression 'I > 2\s(I)'
_cod_data_source_file ic6b00466_si_002.cif
_cod_data_source_block NZ53
_cod_original_cell_volume 6717.3(9)
_cod_database_code 4347683
_shelx_space_group_comment
;
The symmetry employed for this shelxl refinement is uniquely defined
by the following loop, which should always be used as a source of
symmetry information in preference to the above space-group names.
They are only intended as comments.
;
_shelx_estimated_absorpt_t_min 0.455
_shelx_estimated_absorpt_t_max 0.865
_shelxl_version_number 2014/6

loop_
_space_group_symop_operation_xyz
'x, y, z'
'-x+1/2, -y, z+1/2'
'-x, y+1/2, -z+1/2'
'x+1/2, -y+1/2, -z'
'-x, -y, -z'
'x-1/2, y, -z-1/2'
'x, -y-1/2, z-1/2'
'-x-1/2, y-1/2, z'

loop_
_atom_site_label
_atom_site_type_symbol
_atom_site_fract_x
_atom_site_fract_y
_atom_site_fract_z
_atom_site_U_iso_or_equiv
_atom_site_adp_type
_atom_site_occupancy
_atom_site_site_symmetry_order
_atom_site_calc_flag
_atom_site_refinement_flags_posn
_atom_site_refinement_flags_adp
_atom_site_refinement_flags_occupancy
_atom_site_disorder_assembly
_atom_site_disorder_group
Re1 Re 0.97392(8) 0.64566(6) 0.82999(2) 0.0188(2) Uani 0.778(3) 1 d D . P A 1
Cl1 Cl 1.1055(2) 0.54652(14) 0.82341(11) 0.0188(2) Uani 0.778(3) 1 d D . P A 1
O1 O 0.8922(8) 0.7161(4) 0.8204(3) 0.0188(2) Uani 0.778(3) 1 d D . P A 1
Re2 Re 1.0198(3) 0.61384(19) 0.83027(7) 0.0189(8) Uani 0.222(3) 1 d D . P A 2
Cl2 Cl 0.8801(9) 0.7103(4) 0.8307(4) 0.0189(8) Uani 0.222(3) 1 d D . P A 2
O2 O 1.080(2) 0.5388(8) 0.8168(10) 0.0189(8) Uani 0.222(3) 1 d D . P A 2
N1 N 0.8969(6) 0.5969(4) 0.7779(2) 0.0207(7) Uani 1 1 d . . . . .
C1 C 0.8113(7) 0.5524(4) 0.7829(3) 0.0207(7) Uani 1 1 d . . . . .
H1 H 0.7803 0.5329 0.7566 0.031(10) Uiso 1 1 calc R U . . .
O11 O 0.8848(5) 0.5944(3) 0.87509(18) 0.0207(7) Uani 1 1 d . . . . .
C11 C 0.7911(7) 0.5518(4) 0.8668(3) 0.025(2) Uani 1 1 d . . . . .
C12 C 0.7599(7) 0.5303(5) 0.8237(3) 0.031(3) Uani 1 1 d . . . . .
C13 C 0.6644(7) 0.4831(4) 0.8194(3) 0.026(2) Uani 1 1 d . . . . .
H13 H 0.6437 0.4677 0.7907 0.031(10) Uiso 1 1 calc R U . . .
C14 C 0.6021(8) 0.4594(5) 0.8546(4) 0.034(3) Uani 1 1 d D . . . .
C15 C 0.6294(7) 0.4844(5) 0.8962(3) 0.032(3) Uani 1 1 d . . . . .
H15 H 0.5829 0.4691 0.9208 0.031(10) Uiso 1 1 calc R U . . .
C16 C 0.7215(7) 0.5310(4) 0.9042(3) 0.025(2) Uani 1 1 d . . . . .
N2 N 1.0937(6) 0.6755(4) 0.7811(2) 0.0207(7) Uani 1 1 d . . . . .
C2 C 1.1869(7) 0.7139(4) 0.7885(3) 0.0207(7) Uani 1 1 d . . . . .
H2 H 1.2272 0.7314 0.7632 0.031(10) Uiso 1 1 calc R U . . .
O21 O 1.0942(4) 0.6690(3) 0.87763(18) 0.0207(7) Uani 1 1 d . . . . .
C21 C 1.1960(7) 0.7055(4) 0.8722(3) 0.021(2) Uani 1 1 d . . . . .
C22 C 1.2348(6) 0.7323(4) 0.8309(3) 0.0144(17) Uani 1 1 d . . . . .
C23 C 1.3351(6) 0.7740(4) 0.8305(3) 0.0174(18) Uani 1 1 d . . . . .
H23 H 1.3629 0.7899 0.8026 0.031(10) Uiso 1 1 calc R U . . .
C24 C 1.3965(7) 0.7937(4) 0.8678(3) 0.0148(19) Uani 1 1 d . . . . .
C25 C 1.3591(7) 0.7635(4) 0.9072(3) 0.019(2) Uani 1 1 d . . . . .
H25 H 1.4030 0.7745 0.9335 0.031(10) Uiso 1 1 calc R U . . .
C26 C 1.2638(7) 0.7189(4) 0.9113(3) 0.019(2) Uani 1 1 d . . . . .
C31 C 0.9475(7) 0.6147(4) 0.7365(3) 0.018(2) Uani 1 1 d . . . . .
C32 C 1.0512(6) 0.6581(4) 0.7382(3) 0.018(2) Uani 1 1 d . . . . .
C33 C 1.1048(7) 0.6770(4) 0.6987(3) 0.020(2) Uani 1 1 d . . . . .
H33 H 1.1742 0.7052 0.6994 0.033(13) Uiso 1 1 calc R U . . .
C34 C 1.0605(8) 0.6561(5) 0.6582(3) 0.035(3) Uani 1 1 d . . . . .
H34 H 1.0984 0.6702 0.6315 0.033(13) Uiso 1 1 calc R U . . .
C35 C 0.9599(7) 0.6141(4) 0.6570(3) 0.026(2) Uani 1 1 d . . . . .
H35 H 0.9301 0.5984 0.6293 0.033(13) Uiso 1 1 calc R U . . .
C36 C 0.9041(7) 0.5955(4) 0.6954(3) 0.025(2) Uani 1 1 d . . . . .
H36 H 0.8331 0.5685 0.6940 0.033(13) Uiso 1 1 calc R U . . .
C41 C 0.4985(8) 0.4073(5) 0.8543(3) 0.0379(18) Uani 0.764(8) 1 d D . P B 1
C42 C 0.4813(11) 0.3839(6) 0.8066(4) 0.0379(18) Uani 0.764(8) 1 d D . P B 1
H421 H 0.4893 0.4210 0.7863 0.049(12) Uiso 0.764(8) 1 calc R U P B 1
H422 H 0.3993 0.3645 0.8033 0.049(12) Uiso 0.764(8) 1 calc R U P B 1
H423 H 0.5443 0.3513 0.7996 0.049(12) Uiso 0.764(8) 1 calc R U P B 1
C43 C 0.5317(11) 0.3491(7) 0.8836(5) 0.0379(18) Uani 0.764(8) 1 d D . P B 1
H431 H 0.4645 0.3172 0.8829 0.049(12) Uiso 0.764(8) 1 calc R U P B 1
H432 H 0.5443 0.3640 0.9141 0.049(12) Uiso 0.764(8) 1 calc R U P B 1
H433 H 0.6076 0.3289 0.8726 0.049(12) Uiso 0.764(8) 1 calc R U P B 1
C44 C 0.3748(9) 0.4342(6) 0.8700(4) 0.0379(18) Uani 0.764(8) 1 d D . P B 1
H441 H 0.3488 0.4696 0.8503 0.049(12) Uiso 0.764(8) 1 calc R U P B 1
H442 H 0.3831 0.4508 0.9003 0.049(12) Uiso 0.764(8) 1 calc R U P B 1
H443 H 0.3129 0.3994 0.8694 0.049(12) Uiso 0.764(8) 1 calc R U P B 1
C61 C 0.519(2) 0.4030(11) 0.8379(9) 0.0379(18) Uani 0.236(8) 1 d D . P B 2
C62 C 0.478(4) 0.362(2) 0.8782(14) 0.0379(18) Uani 0.236(8) 1 d D . P B 2
H621 H 0.4148 0.3309 0.8690 0.049(12) Uiso 0.236(8) 1 calc R U P B 2
H622 H 0.4435 0.3913 0.9009 0.049(12) Uiso 0.236(8) 1 calc R U P B 2
H623 H 0.5488 0.3389 0.8904 0.049(12) Uiso 0.236(8) 1 calc R U P B 2
C63 C 0.407(3) 0.422(2) 0.8096(13) 0.0379(18) Uani 0.236(8) 1 d D . P B 2
H631 H 0.3514 0.3848 0.8066 0.049(12) Uiso 0.236(8) 1 calc R U P B 2
H632 H 0.4345 0.4361 0.7801 0.049(12) Uiso 0.236(8) 1 calc R U P B 2
H633 H 0.3626 0.4582 0.8239 0.049(12) Uiso 0.236(8) 1 calc R U P B 2
C64 C 0.567(3) 0.351(2) 0.8054(13) 0.0379(18) Uani 0.236(8) 1 d D . P B 2
H641 H 0.5707 0.3690 0.7755 0.049(12) Uiso 0.236(8) 1 calc R U P B 2
H642 H 0.5102 0.3133 0.8055 0.049(12) Uiso 0.236(8) 1 calc R U P B 2
H643 H 0.6489 0.3364 0.8146 0.049(12) Uiso 0.236(8) 1 calc R U P B 2
C45 C 0.7461(8) 0.5574(5) 0.9508(3) 0.0346(13) Uani 1 1 d . . . . .
C46 C 0.6520(8) 0.5327(4) 0.9839(3) 0.0346(13) Uani 1 1 d . . . . .
H461 H 0.5695 0.5471 0.9750 0.044(9) Uiso 1 1 calc R U . . .
H462 H 0.6712 0.5500 1.0134 0.044(9) Uiso 1 1 calc R U . . .
H463 H 0.6545 0.4850 0.9847 0.044(9) Uiso 1 1 calc R U . . .
C47 C 0.8746(7) 0.5371(5) 0.9664(3) 0.0346(13) Uani 1 1 d . . . . .
H471 H 0.8826 0.4896 0.9644 0.044(9) Uiso 1 1 calc R U . . .
H472 H 0.8863 0.5507 0.9973 0.044(9) Uiso 1 1 calc R U . . .
H473 H 0.9371 0.5578 0.9477 0.044(9) Uiso 1 1 calc R U . . .
C48 C 0.7325(8) 0.6316(4) 0.9513(3) 0.0346(13) Uani 1 1 d . . . . .
H481 H 0.7849 0.6507 0.9283 0.044(9) Uiso 1 1 calc R U . . .
H482 H 0.7575 0.6484 0.9804 0.044(9) Uiso 1 1 calc R U . . .
H483 H 0.6463 0.6433 0.9457 0.044(9) Uiso 1 1 calc R U . . .
C51 C 1.4991(7) 0.8447(5) 0.8680(3) 0.0421(14) Uani 1 1 d . . . . .
C52 C 1.5284(8) 0.8709(4) 0.8220(3) 0.0421(14) Uani 1 1 d . . . . .
H521 H 1.5544 0.8350 0.8028 0.045(9) Uiso 1 1 calc R U . . .
H522 H 1.5948 0.9031 0.8241 0.045(9) Uiso 1 1 calc R U . . .
H523 H 1.4547 0.8916 0.8095 0.045(9) Uiso 1 1 calc R U . . .
C53 C 1.4593(8) 0.9029(5) 0.8976(3) 0.0421(14) Uani 1 1 d . . . . .
H531 H 1.3840 0.9224 0.8856 0.045(9) Uiso 1 1 calc R U . . .
H532 H 1.5251 0.9356 0.8981 0.045(9) Uiso 1 1 calc R U . . .
H533 H 1.4438 0.8875 0.9279 0.045(9) Uiso 1 1 calc R U . . .
C54 C 1.6179(8) 0.8181(5) 0.8877(3) 0.0421(14) Uani 1 1 d . . . . .
H541 H 1.6020 0.8017 0.9177 0.045(9) Uiso 1 1 calc R U . . .
H542 H 1.6795 0.8530 0.8890 0.045(9) Uiso 1 1 calc R U . . .
H543 H 1.6488 0.7826 0.8691 0.045(9) Uiso 1 1 calc R U . . .
C55 C 1.2319(8) 0.6871(5) 0.9556(3) 0.0316(12) Uani 1 1 d . . . . .
C56 C 1.3256(7) 0.7024(5) 0.9911(3) 0.0316(12) Uani 1 1 d . . . . .
H561 H 1.4083 0.6915 0.9804 0.047(9) Uiso 1 1 calc R U . . .
H562 H 1.3074 0.6768 1.0177 0.047(9) Uiso 1 1 calc R U . . .
H563 H 1.3220 0.7490 0.9983 0.047(9) Uiso 1 1 calc R U . . .
C57 C 1.1035(7) 0.7108(4) 0.9714(3) 0.0316(12) Uani 1 1 d . . . . .
H571 H 1.0868 0.6936 1.0011 0.047(9) Uiso 1 1 calc R U . . .
H572 H 1.0401 0.6953 0.9508 0.047(9) Uiso 1 1 calc R U . . .
H573 H 1.1024 0.7586 0.9723 0.047(9) Uiso 1 1 calc R U . . .
C58 C 1.2315(8) 0.6130(5) 0.9503(3) 0.0316(12) Uani 1 1 d . . . . .
H581 H 1.3164 0.5974 0.9468 0.047(9) Uiso 1 1 calc R U . . .
H582 H 1.1832 0.6011 0.9241 0.047(9) Uiso 1 1 calc R U . . .
H583 H 1.1948 0.5930 0.9767 0.047(9) Uiso 1 1 calc R U . . .

loop_
_atom_site_aniso_label
_atom_site_aniso_U_11
_atom_site_aniso_U_22
_atom_site_aniso_U_33
_atom_site_aniso_U_23
_atom_site_aniso_U_13
_atom_site_aniso_U_12
Re1 0.0098(3) 0.0248(5) 0.0218(2) -0.0065(3) 0.0028(3) -0.0073(4)
Cl1 0.0098(3) 0.0248(5) 0.0218(2) -0.0065(3) 0.0028(3) -0.0073(4)
O1 0.0098(3) 0.0248(5) 0.0218(2) -0.0065(3) 0.0028(3) -0.0073(4)
Re2 0.0119(10) 0.0250(17) 0.0199(8) -0.0012(9) -0.0003(10) -0.0040(13)
Cl2 0.0119(10) 0.0250(17) 0.0199(8) -0.0012(9) -0.0003(10) -0.0040(13)
O2 0.0119(10) 0.0250(17) 0.0199(8) -0.0012(9) -0.0003(10) -0.0040(13)
N1 0.0167(13) 0.0245(18) 0.0208(14) -0.0041(15) 0.0004(15) -0.0131(12)
C1 0.0167(13) 0.0245(18) 0.0208(14) -0.0041(15) 0.0004(15) -0.0131(12)
O11 0.0167(13) 0.0245(18) 0.0208(14) -0.0041(15) 0.0004(15) -0.0131(12)
C11 0.013(4) 0.026(6) 0.037(6) -0.005(5) -0.001(4) -0.006(4)
C12 0.012(4) 0.039(7) 0.043(7) -0.010(5) 0.001(5) -0.009(4)
C13 0.014(4) 0.025(6) 0.039(6) -0.013(5) 0.001(4) 0.007(4)
C14 0.017(5) 0.015(6) 0.070(8) 0.003(5) -0.006(5) -0.005(4)
C15 0.012(4) 0.037(7) 0.046(7) 0.006(5) 0.006(5) -0.006(4)
C16 0.011(4) 0.029(7) 0.035(6) 0.008(4) 0.008(4) 0.002(4)
N2 0.0167(13) 0.0245(18) 0.0208(14) -0.0041(15) 0.0004(15) -0.0131(12)
C2 0.0167(13) 0.0245(18) 0.0208(14) -0.0041(15) 0.0004(15) -0.0131(12)
O21 0.0167(13) 0.0245(18) 0.0208(14) -0.0041(15) 0.0004(15) -0.0131(12)
C21 0.010(4) 0.024(6) 0.028(5) -0.005(4) 0.004(4) -0.003(4)
C22 0.015(4) 0.009(5) 0.019(4) -0.004(4) -0.003(4) 0.002(3)
C23 0.012(3) 0.021(5) 0.019(4) 0.005(5) -0.001(4) -0.005(3)
C24 0.009(4) 0.005(5) 0.031(5) -0.006(4) 0.003(4) -0.002(3)
C25 0.016(4) 0.019(6) 0.023(5) -0.006(4) -0.005(4) -0.004(4)
C26 0.013(4) 0.025(6) 0.020(5) -0.001(4) 0.000(4) 0.001(4)
C31 0.013(4) 0.017(5) 0.023(5) -0.012(4) -0.004(4) 0.005(4)
C32 0.018(4) 0.017(6) 0.020(4) -0.007(4) -0.001(4) 0.002(4)
C33 0.014(4) 0.023(6) 0.023(5) -0.008(4) 0.000(4) 0.000(4)
C34 0.053(6) 0.041(7) 0.011(4) -0.004(4) 0.007(4) -0.001(5)
C35 0.023(5) 0.031(6) 0.025(5) 0.002(4) -0.010(4) 0.005(5)
C36 0.023(5) 0.019(6) 0.033(6) -0.010(4) -0.008(4) 0.000(4)
C41 0.027(4) 0.031(4) 0.056(4) 0.011(3) -0.008(4) -0.018(3)
C42 0.027(4) 0.031(4) 0.056(4) 0.011(3) -0.008(4) -0.018(3)
C43 0.027(4) 0.031(4) 0.056(4) 0.011(3) -0.008(4) -0.018(3)
C44 0.027(4) 0.031(4) 0.056(4) 0.011(3) -0.008(4) -0.018(3)
C61 0.027(4) 0.031(4) 0.056(4) 0.011(3) -0.008(4) -0.018(3)
C62 0.027(4) 0.031(4) 0.056(4) 0.011(3) -0.008(4) -0.018(3)
C63 0.027(4) 0.031(4) 0.056(4) 0.011(3) -0.008(4) -0.018(3)
C64 0.027(4) 0.031(4) 0.056(4) 0.011(3) -0.008(4) -0.018(3)
C45 0.034(3) 0.032(4) 0.037(3) 0.004(3) 0.013(3) -0.006(3)
C46 0.034(3) 0.032(4) 0.037(3) 0.004(3) 0.013(3) -0.006(3)
C47 0.034(3) 0.032(4) 0.037(3) 0.004(3) 0.013(3) -0.006(3)
C48 0.034(3) 0.032(4) 0.037(3) 0.004(3) 0.013(3) -0.006(3)
C51 0.038(3) 0.037(4) 0.051(3) -0.006(3) 0.001(3) -0.022(3)
C52 0.038(3) 0.037(4) 0.051(3) -0.006(3) 0.001(3) -0.022(3)
C53 0.038(3) 0.037(4) 0.051(3) -0.006(3) 0.001(3) -0.022(3)
C54 0.038(3) 0.037(4) 0.051(3) -0.006(3) 0.001(3) -0.022(3)
C55 0.030(2) 0.039(3) 0.025(2) 0.006(3) 0.002(2) -0.002(3)
C56 0.030(2) 0.039(3) 0.025(2) 0.006(3) 0.002(2) -0.002(3)
C57 0.030(2) 0.039(3) 0.025(2) 0.006(3) 0.002(2) -0.002(3)
C58 0.030(2) 0.039(3) 0.025(2) 0.006(3) 0.002(2) -0.002(3)

loop_
_atom_type_symbol
_atom_type_description
_atom_type_scat_dispersion_real
_atom_type_scat_dispersion_imag
_atom_type_scat_source
C C 0.0033 0.0016 'International Tables Vol C Tables 4.2.6.8 and 6.1.1.4'
H H 0.0000 0.0000 'International Tables Vol C Tables 4.2.6.8 and 6.1.1.4'
Cl Cl 0.1484 0.1585 'International Tables Vol C Tables 4.2.6.8 and 6.1.1.4'
N N 0.0061 0.0033 'International Tables Vol C Tables 4.2.6.8 and 6.1.1.4'
O O 0.0106 0.0060 'International Tables Vol C Tables 4.2.6.8 and 6.1.1.4'
Re Re -1.0185 7.2310 'International Tables Vol C Tables 4.2.6.8 and 6.1.1.4'

loop_
_geom_angle_atom_site_label_1
_geom_angle_atom_site_label_2
_geom_angle_atom_site_label_3
_geom_angle
_geom_angle_publ_flag
O1 Re1 O11 108.2(3) ?
O1 Re1 O21 104.9(3) ?
O11 Re1 O21 87.3(2) ?
O1 Re1 N1 94.1(4) ?
O11 Re1 N1 93.9(2) ?
O21 Re1 N1 159.7(3) yes
O1 Re1 N2 87.4(3) ?
O11 Re1 N2 164.2(3) yes
O21 Re1 N2 91.8(2) ?
N1 Re1 N2 81.6(3) ?
O1 Re1 Cl1 165.3(3) yes
O11 Re1 Cl1 84.30(19) ?
O21 Re1 Cl1 83.03(17) ?
N1 Re1 Cl1 76.9(2) ?
N2 Re1 Cl1 79.9(2) ?
O2 Re2 O21 121.6(9) ?
O2 Re2 O11 104.7(10) ?
O21 Re2 O11 85.8(2) ?
O2 Re2 N1 85.1(9) ?
O21 Re2 N1 153.1(4) ?
O11 Re2 N1 90.6(2) ?
O2 Re2 N2 103.2(11) ?
O21 Re2 N2 90.5(2) ?
O11 Re2 N2 149.3(4) ?
N1 Re2 N2 79.1(3) ?
O2 Re2 Cl2 160.3(9) ?
O21 Re2 Cl2 78.0(4) ?
O11 Re2 Cl2 73.4(3) ?
N1 Re2 Cl2 75.4(4) ?
N2 Re2 Cl2 76.0(3) ?
C1 N1 C31 123.9(7) yes
C1 N1 Re1 122.8(6) yes
C31 N1 Re1 113.2(5) yes
C1 N1 Re2 118.6(6) ?
C31 N1 Re2 112.1(5) ?
N1 C1 C12 126.8(8) yes
N1 C1 H1 116.6 ?
C12 C1 H1 116.6 ?
C11 O11 Re1 125.5(5) yes
C11 O11 Re2 122.7(5) ?
O11 C11 C12 123.2(8) ?
O11 C11 C16 116.1(8) ?
C12 C11 C16 120.6(8) ?
C11 C12 C1 126.9(8) ?
C11 C12 C13 118.0(9) ?
C1 C12 C13 115.1(9) ?
C14 C13 C12 122.5(9) ?
C14 C13 H13 118.7 ?
C12 C13 H13 118.7 ?
C13 C14 C15 118.2(8) ?
C13 C14 C61 107.7(14) ?
C15 C14 C61 133.9(14) ?
C13 C14 C41 127.3(9) ?
C15 C14 C41 114.6(9) ?
C14 C15 C16 124.0(9) ?
C14 C15 H15 118.0 ?
C16 C15 H15 118.0 ?
C15 C16 C11 116.4(9) ?
C15 C16 C45 121.6(8) ?
C11 C16 C45 122.0(8) ?
C2 N2 C32 124.1(7) yes
C2 N2 Re1 123.3(6) yes
C32 N2 Re1 111.9(5) yes
C2 N2 Re2 122.6(6) ?
C32 N2 Re2 111.5(5) ?
N2 C2 C22 126.5(8) yes
N2 C2 H2 116.8 ?
C22 C2 H2 116.8 ?
C21 O21 Re1 125.6(5) yes
C21 O21 Re2 124.2(5) ?
O21 C21 C26 115.7(8) ?
O21 C21 C22 124.3(8) ?
C26 C21 C22 119.9(7) ?
C23 C22 C21 118.7(8) ?
C23 C22 C2 116.0(8) ?
C21 C22 C2 124.9(7) ?
C24 C23 C22 123.8(8) ?
C24 C23 H23 118.1 ?
C22 C23 H23 118.1 ?
C23 C24 C25 115.2(7) ?
C23 C24 C51 124.1(8) ?
C25 C24 C51 120.7(8) ?
C26 C25 C24 125.7(8) ?
C26 C25 H25 117.2 ?
C24 C25 H25 117.2 ?
C25 C26 C21 116.2(8) ?
C25 C26 C55 121.9(8) ?
C21 C26 C55 121.8(8) ?
C36 C31 N1 125.9(7) ?
C36 C31 C32 118.4(8) ?
N1 C31 C32 115.7(7) ?
C33 C32 N2 125.4(7) ?
C33 C32 C31 118.3(7) ?
N2 C32 C31 116.3(7) ?
C34 C33 C32 121.9(8) ?
C34 C33 H33 119.0 ?
C32 C33 H33 119.0 ?
C33 C34 C35 119.4(8) ?
C33 C34 H34 120.3 ?
C35 C34 H34 120.3 ?
C36 C35 C34 119.9(8) ?
C36 C35 H35 120.1 ?
C34 C35 H35 120.1 ?
C35 C36 C31 122.1(8) ?
C35 C36 H36 119.0 ?
C31 C36 H36 119.0 ?
C44 C41 C42 107.3(9) ?
C44 C41 C43 108.1(9) ?
C42 C41 C43 109.2(10) ?
C44 C41 C14 112.7(8) ?
C42 C41 C14 108.1(8) ?
C43 C41 C14 111.3(9) ?
C41 C42 H421 109.5 ?
C41 C42 H422 109.5 ?
H421 C42 H422 109.5 ?
C41 C42 H423 109.5 ?
H421 C42 H423 109.5 ?
H422 C42 H423 109.5 ?
C41 C43 H431 109.5 ?
C41 C43 H432 109.5 ?
H431 C43 H432 109.5 ?
C41 C43 H433 109.5 ?
H431 C43 H433 109.5 ?
H432 C43 H433 109.5 ?
C41 C44 H441 109.5 ?
C41 C44 H442 109.5 ?
H441 C44 H442 109.5 ?
C41 C44 H443 109.5 ?
H441 C44 H443 109.5 ?
H442 C44 H443 109.5 ?
C62 C61 C63 110(3) ?
C62 C61 C64 103(3) ?
C63 C61 C64 95(3) ?
C62 C61 C14 108(2) ?
C63 C61 C14 117(2) ?
C64 C61 C14 122(2) ?
C61 C62 H621 109.5 ?
C61 C62 H622 109.5 ?
H621 C62 H622 109.5 ?
C61 C62 H623 109.5 ?
H621 C62 H623 109.5 ?
H622 C62 H623 109.5 ?
C61 C63 H631 109.5 ?
C61 C63 H632 109.5 ?
H631 C63 H632 109.5 ?
C61 C63 H633 109.5 ?
H631 C63 H633 109.5 ?
H632 C63 H633 109.5 ?
C61 C64 H641 109.5 ?
C61 C64 H642 109.5 ?
H641 C64 H642 109.5 ?
C61 C64 H643 109.5 ?
H641 C64 H643 109.5 ?
H642 C64 H643 109.5 ?
C46 C45 C16 111.6(8) ?
C46 C45 C48 105.1(8) ?
C16 C45 C48 110.3(8) ?
C46 C45 C47 108.6(8) ?
C16 C45 C47 110.3(8) ?
C48 C45 C47 110.9(8) ?
C45 C46 H461 109.5 ?
C45 C46 H462 109.5 ?
H461 C46 H462 109.5 ?
C45 C46 H463 109.5 ?
H461 C46 H463 109.5 ?
H462 C46 H463 109.5 ?
C45 C47 H471 109.5 ?
C45 C47 H472 109.5 ?
H471 C47 H472 109.5 ?
C45 C47 H473 109.5 ?
H471 C47 H473 109.5 ?
H472 C47 H473 109.5 ?
C45 C48 H481 109.5 ?
C45 C48 H482 109.5 ?
H481 C48 H482 109.5 ?
C45 C48 H483 109.5 ?
H481 C48 H483 109.5 ?
H482 C48 H483 109.5 ?
C54 C51 C52 107.8(7) ?
C54 C51 C24 112.0(8) ?
C52 C51 C24 112.9(7) ?
C54 C51 C53 106.7(8) ?
C52 C51 C53 108.0(8) ?
C24 C51 C53 109.1(7) ?
C51 C52 H521 109.5 ?
C51 C52 H522 109.5 ?
H521 C52 H522 109.5 ?
C51 C52 H523 109.5 ?
H521 C52 H523 109.5 ?
H522 C52 H523 109.5 ?
C51 C53 H531 109.5 ?
C51 C53 H532 109.5 ?
H531 C53 H532 109.5 ?
C51 C53 H533 109.5 ?
H531 C53 H533 109.5 ?
H532 C53 H533 109.5 ?
C51 C54 H541 109.5 ?
C51 C54 H542 109.5 ?
H541 C54 H542 109.5 ?
C51 C54 H543 109.5 ?
H541 C54 H543 109.5 ?
H542 C54 H543 109.5 ?
C56 C55 C26 112.3(7) ?
C56 C55 C58 106.4(8) ?
C26 C55 C58 109.6(8) ?
C56 C55 C57 108.8(8) ?
C26 C55 C57 109.7(8) ?
C58 C55 C57 110.0(8) ?
C55 C56 H561 109.5 ?
C55 C56 H562 109.5 ?
H561 C56 H562 109.5 ?
C55 C56 H563 109.5 ?
H561 C56 H563 109.5 ?
H562 C56 H563 109.5 ?
C55 C57 H571 109.5 ?
C55 C57 H572 109.5 ?
H571 C57 H572 109.5 ?
C55 C57 H573 109.5 ?
H571 C57 H573 109.5 ?
H572 C57 H573 109.5 ?
C55 C58 H581 109.5 ?
C55 C58 H582 109.5 ?
H581 C58 H582 109.5 ?
C55 C58 H583 109.5 ?
H581 C58 H583 109.5 ?
H582 C58 H583 109.5 ?

loop_
_geom_bond_atom_site_label_1
_geom_bond_atom_site_label_2
_geom_bond_distance
_geom_bond_publ_flag
Re1 O1 1.721(9) yes
Re1 O11 1.973(5) yes
Re1 O21 1.999(5) yes
Re1 N1 2.042(7) yes
Re1 N2 2.059(6) yes
Re1 Cl1 2.494(3) yes
Re2 O2 1.721(9) ?
Re2 O21 1.993(6) ?
Re2 O11 2.033(6) ?
Re2 N1 2.096(7) ?
Re2 N2 2.108(7) ?
Re2 Cl2 2.493(3) ?
N1 C1 1.311(10) yes
N1 C31 1.413(10) yes
C1 C12 1.424(12) ?
C1 H1 0.95 ?
O11 C11 1.364(9) yes
C11 C12 1.414(13) ?
C11 C16 1.425(12) ?
C12 C13 1.425(11) ?
C13 C14 1.350(12) ?
C13 H13 0.95 ?
C14 C15 1.388(13) ?
C14 C61 1.551(13) ?
C14 C41 1.552(12) ?
C15 C16 1.405(12) ?
C15 H15 0.95 ?
C16 C45 1.528(13) ?
N2 C2 1.300(9) yes
N2 C32 1.421(9) yes
C2 C22 1.432(11) ?
C2 H2 0.95 ?
O21 C21 1.345(9) yes
C21 C26 1.417(11) ?
C21 C22 1.425(12) ?
C22 C23 1.385(9) ?
C23 C24 1.370(11) ?
C23 H23 0.95 ?
C24 C25 1.402(11) ?
C24 C51 1.527(11) ?
C25 C26 1.386(11) ?
C25 H25 0.95 ?
C26 C55 1.527(12) ?
C31 C36 1.383(11) ?
C31 C32 1.436(10) ?
C32 C33 1.382(10) ?
C33 C34 1.379(11) ?
C33 H33 0.95 ?
C34 C35 1.392(12) ?
C34 H34 0.95 ?
C35 C36 1.363(11) ?
C35 H35 0.95 ?
C36 H36 0.95 ?
C41 C44 1.527(8) ?
C41 C42 1.527(8) ?
C41 C43 1.528(8) ?
C42 H421 0.98 ?
C42 H422 0.98 ?
C42 H423 0.98 ?
C43 H431 0.98 ?
C43 H432 0.98 ?
C43 H433 0.98 ?
C44 H441 0.98 ?
C44 H442 0.98 ?
C44 H443 0.98 ?
C61 C62 1.54(2) ?
C61 C63 1.54(2) ?
C61 C64 1.54(2) ?
C62 H621 0.98 ?
C62 H622 0.98 ?
C62 H623 0.98 ?
C63 H631 0.98 ?
C63 H632 0.98 ?
C63 H633 0.98 ?
C64 H641 0.98 ?
C64 H642 0.98 ?
C64 H643 0.98 ?
C45 C46 1.516(11) ?
C45 C48 1.530(11) ?
C45 C47 1.530(12) ?
C46 H461 0.98 ?
C46 H462 0.98 ?
C46 H463 0.98 ?
C47 H471 0.98 ?
C47 H472 0.98 ?
C47 H473 0.98 ?
C48 H481 0.98 ?
C48 H482 0.98 ?
C48 H483 0.98 ?
C51 C54 1.519(12) ?
C51 C52 1.523(12) ?
C51 C53 1.553(12) ?
C52 H521 0.98 ?
C52 H522 0.98 ?
C52 H523 0.98 ?
C53 H531 0.98 ?
C53 H532 0.98 ?
C53 H533 0.98 ?
C54 H541 0.98 ?
C54 H542 0.98 ?
C54 H543 0.98 ?
C55 C56 1.511(11) ?
C55 C58 1.529(12) ?
C55 C57 1.551(11) ?
C56 H561 0.98 ?
C56 H562 0.98 ?
C56 H563 0.98 ?
C57 H571 0.98 ?
C57 H572 0.98 ?
C57 H573 0.98 ?
C58 H581 0.98 ?
C58 H582 0.98 ?
C58 H583 0.98 ?

loop_
_geom_torsion_atom_site_label_1
_geom_torsion_atom_site_label_2
_geom_torsion_atom_site_label_3
_geom_torsion_atom_site_label_4
_geom_torsion
_geom_torsion_publ_flag
C31 N1 C1 C12 177.3(8) yes
Re1 N1 C1 C12 -0.9(13) yes
Re2 N1 C1 C12 25.3(12) ?
Re1 O11 C11 C12 11.4(12) ?
Re2 O11 C11 C12 -17.0(12) ?
Re1 O11 C11 C16 -166.4(6) ?
Re2 O11 C11 C16 165.2(6) ?
O11 C11 C12 C1 -5.4(15) ?
C16 C11 C12 C1 172.2(9) ?
O11 C11 C12 C13 176.8(8) ?
C16 C11 C12 C13 -5.5(13) ?
N1 C1 C12 C11 -0.1(15) ?
N1 C1 C12 C13 177.7(8) ?
C11 C12 C13 C14 1.2(13) ?
C1 C12 C13 C14 -176.8(8) ?
C12 C13 C14 C15 2.9(14) ?
C12 C13 C14 C61 -172.4(14) ?
C12 C13 C14 C41 -178.8(8) ?
C13 C14 C15 C16 -2.8(15) ?
C61 C14 C15 C16 171.0(18) ?
C41 C14 C15 C16 178.7(8) ?
C14 C15 C16 C11 -1.4(14) ?
C14 C15 C16 C45 179.2(9) ?
O11 C11 C16 C15 -176.6(7) ?
C12 C11 C16 C15 5.6(13) ?
O11 C11 C16 C45 2.7(13) ?
C12 C11 C16 C45 -175.1(9) ?
C32 N2 C2 C22 -179.0(8) yes
Re1 N2 C2 C22 11.6(13) yes
Re2 N2 C2 C22 -15.6(13) ?
Re2 O21 C21 C26 -154.6(6) ?
Re1 O21 C21 C26 176.4(5) ?
Re2 O21 C21 C22 27.7(11) ?
Re1 O21 C21 C22 -1.3(12) ?
O21 C21 C22 C23 174.1(7) ?
C26 C21 C22 C23 -3.4(12) ?
O21 C21 C22 C2 -13.3(13) ?
C26 C21 C22 C2 169.1(8) ?
N2 C2 C22 C23 -179.9(8) ?
N2 C2 C22 C21 7.4(14) ?
C21 C22 C23 C24 -3.2(12) ?
C2 C22 C23 C24 -176.4(7) ?
C22 C23 C24 C25 6.3(12) ?
C22 C23 C24 C51 -173.9(8) ?
C23 C24 C25 C26 -3.2(12) ?
C51 C24 C25 C26 177.0(8) ?
C24 C25 C26 C21 -2.8(13) ?
C24 C25 C26 C55 178.4(8) ?
O21 C21 C26 C25 -171.7(7) ?
C22 C21 C26 C25 6.1(12) ?
O21 C21 C26 C55 7.1(12) ?
C22 C21 C26 C55 -175.1(8) ?
C1 N1 C31 C36 9.6(14) ?
Re1 N1 C31 C36 -172.1(7) ?
Re2 N1 C31 C36 163.2(7) ?
C1 N1 C31 C32 -172.1(8) ?
Re1 N1 C31 C32 6.2(9) ?
Re2 N1 C31 C32 -18.6(9) ?
C2 N2 C32 C33 2.6(14) ?
Re1 N2 C32 C33 173.1(7) ?
Re2 N2 C32 C33 -162.4(7) ?
C2 N2 C32 C31 179.5(8) ?
Re1 N2 C32 C31 -9.9(9) ?
Re2 N2 C32 C31 14.5(9) ?
C36 C31 C32 C33 -1.8(11) ?
N1 C31 C32 C33 179.8(7) ?
C36 C31 C32 N2 -179.0(7) ?
N1 C31 C32 N2 2.6(11) ?
N2 C32 C33 C34 177.7(8) ?
C31 C32 C33 C34 0.8(12) ?
C32 C33 C34 C35 -0.8(13) ?
C33 C34 C35 C36 1.8(13) ?
C34 C35 C36 C31 -3.0(13) ?
N1 C31 C36 C35 -178.9(8) ?
C32 C31 C36 C35 3.0(13) ?
C13 C14 C41 C44 -115.8(11) ?
C15 C14 C41 C44 62.5(11) ?
C13 C14 C41 C42 2.6(13) ?
C15 C14 C41 C42 -179.0(9) ?
C13 C14 C41 C43 122.5(11) ?
C15 C14 C41 C43 -59.1(12) ?
C13 C14 C61 C62 163(2) ?
C15 C14 C61 C62 -11(4) ?
C13 C14 C61 C63 -72(3) ?
C15 C14 C61 C63 114(3) ?
C13 C14 C61 C64 44(3) ?
C15 C14 C61 C64 -130(3) ?
C15 C16 C45 C46 -6.1(13) ?
C11 C16 C45 C46 174.6(8) ?
C15 C16 C45 C48 -122.5(9) ?
C11 C16 C45 C48 58.1(11) ?
C15 C16 C45 C47 114.6(9) ?
C11 C16 C45 C47 -64.7(12) ?
C23 C24 C51 C54 -122.9(9) ?
C25 C24 C51 C54 56.9(11) ?
C23 C24 C51 C52 -0.9(12) ?
C25 C24 C51 C52 178.8(8) ?
C23 C24 C51 C53 119.2(9) ?
C25 C24 C51 C53 -61.1(11) ?
C25 C26 C55 C56 -8.1(13) ?
C21 C26 C55 C56 173.1(8) ?
C25 C26 C55 C58 -126.1(9) ?
C21 C26 C55 C58 55.1(11) ?
C25 C26 C55 C57 112.9(9) ?
C21 C26 C55 C57 -65.8(11) ?
